data_7237883
loop_
_publ_author_name
'Yano, Yoshio'
'Ono, Toshikazu'
'Hatanaka, Sou'
'Gryko, Daniel T.'
'Hisaeda, Yoshio'

_publ_section_title
;
 Salt--cocrystal continuum for photofunction modulation:
 stimuli-responsive fluorescence color-tuning of pyridine-modified
 intramolecular charge-transfer dyes and acid complexes
;
_journal_issue 29
_journal_name_full 'Journal of Materials Chemistry C'
_journal_page_first 8847
_journal_paper_doi 10.1039/C9TC02524C
_journal_volume 7
_journal_year 2019
_chemical_formula_moiety '2(C H2 Cl2), C44 H36 N4 O6'
_chemical_formula_sum 'C46 H40 Cl4 N4 O6'
_chemical_formula_weight 886.62
_space_group_crystal_system triclinic
_space_group_IT_number 2
_space_group_name_Hall '-P 1'
_space_group_name_H-M_alt 'P -1'
_atom_sites_solution_hydrogens mixed
_atom_sites_solution_primary dual
_audit_creation_date 2018-12-07
_audit_creation_method
;
Olex2 1.2-ac3
(compiled 2017.02.24 svn.r3390 for Rigaku Oxford Diffraction, GUI svn.r5318)
;
_cell_angle_alpha 75.419(4)
_cell_angle_beta 67.639(5)
_cell_angle_gamma 84.290(4)
_cell_formula_units_Z 1
_cell_length_a 9.5466(5)
_cell_length_b 10.9106(5)
_cell_length_c 11.4827(5)
_cell_measurement_reflns_used 5311
_cell_measurement_temperature 123
_cell_measurement_theta_max 33.1120
_cell_measurement_theta_min 2.9930
_cell_volume 1070.46(10)
_computing_cell_refinement 'CrysAlisPro 1.171.39.34a (Rigaku OD, 2017)'
_computing_data_collection 'CrysAlisPro 1.171.39.34a (Rigaku OD, 2017)'
_computing_data_reduction 'CrysAlisPro 1.171.39.34a (Rigaku OD, 2017)'
_computing_molecular_graphics 'Olex2 (Dolomanov et al., 2009)'
_computing_publication_material 'Olex2 (Dolomanov et al., 2009)'
_computing_structure_refinement 'ShelXL (Sheldrick, 2015)'
_computing_structure_solution 'ShelXT (Sheldrick, 2015)'
_diffrn_ambient_temperature 123
_diffrn_detector 'CCD plate'
_diffrn_measured_fraction_theta_full 0.999
_diffrn_measured_fraction_theta_max 0.999
_diffrn_measurement_details
;
List of Runs (angles in degrees, time in seconds):

  # Type    Start    End  Width  t~exp~   \w     \q     \k     \f   Frames
--------------------------------------------------------------------------
  1  \w    -74.00 119.00   1.00   11.71    --   30.00  54.00-120.00  193
  2  \w    -66.00 -38.00   1.00   11.71    --   30.00  54.00 -30.00   28
  3  \w     40.00 117.00   1.00   11.71    --   30.00  54.00 -30.00   77
  4  \w    -71.00 111.00   1.00   11.71    --   30.00  54.00 120.00  182
;
_diffrn_measurement_device 'two-circle diffractometer'
_diffrn_measurement_device_type 'XtaLAB Mini (JP)'
_diffrn_measurement_method '\w scans'
_diffrn_orient_matrix_type 'CrysAlisPro convention (1999,Acta A55,543-557)'
_diffrn_orient_matrix_UB_11 0.0184269000
_diffrn_orient_matrix_UB_12 0.0646526000
_diffrn_orient_matrix_UB_13 -0.0298584000
_diffrn_orient_matrix_UB_21 -0.0682620000
_diffrn_orient_matrix_UB_22 0.0088808000
_diffrn_orient_matrix_UB_23 -0.0121225000
_diffrn_orient_matrix_UB_31 -0.0381491000
_diffrn_orient_matrix_UB_32 0.0159245000
_diffrn_orient_matrix_UB_33 0.0606449000
_diffrn_radiation_monochromator graphite
_diffrn_radiation_probe x-ray
_diffrn_radiation_type MoK\a
_diffrn_radiation_wavelength 0.71073
_diffrn_reflns_av_R_equivalents 0.0132
_diffrn_reflns_av_unetI/netI 0.0188
_diffrn_reflns_Laue_measured_fraction_full 0.999
_diffrn_reflns_Laue_measured_fraction_max 0.999
_diffrn_reflns_limit_h_max 11
_diffrn_reflns_limit_h_min -11
_diffrn_reflns_limit_k_max 13
_diffrn_reflns_limit_k_min -13
_diffrn_reflns_limit_l_max 14
_diffrn_reflns_limit_l_min -14
_diffrn_reflns_number 9253
_diffrn_reflns_point_group_measured_fraction_full 0.999
_diffrn_reflns_point_group_measured_fraction_max 0.999
_diffrn_reflns_theta_full 25.242
_diffrn_reflns_theta_max 26.372
_diffrn_reflns_theta_min 2.787
_diffrn_source 'fine-focus sealed X-ray tube'
_diffrn_source_type 'Rigaku (Mo) X-ray Source'
_exptl_absorpt_coefficient_mu 0.331
_exptl_absorpt_correction_T_max 1.00000
_exptl_absorpt_correction_T_min 0.99865
_exptl_absorpt_correction_type multi-scan
_exptl_absorpt_process_details
;
CrysAlisPro 1.171.39.34a (Rigaku Oxford Diffraction, 2017)
Empirical absorption correction using spherical harmonics,
 implemented in SCALE3 ABSPACK scaling algorithm.
;
_exptl_crystal_colour yellow
_exptl_crystal_colour_primary yellow
_exptl_crystal_density_diffrn 1.375
_exptl_crystal_description block
_exptl_crystal_F_000 460
_exptl_crystal_size_max 0.4
_exptl_crystal_size_mid 0.3
_exptl_crystal_size_min 0.3
_refine_diff_density_max 0.458
_refine_diff_density_min -0.663
_refine_diff_density_rms 0.051
_refine_ls_extinction_method none
_refine_ls_goodness_of_fit_ref 1.048
_refine_ls_hydrogen_treatment mixed
_refine_ls_matrix_type full
_refine_ls_number_parameters 277
_refine_ls_number_reflns 4372
_refine_ls_number_restraints 0
_refine_ls_restrained_S_all 1.048
_refine_ls_R_factor_all 0.0463
_refine_ls_R_factor_gt 0.0406
_refine_ls_shift/su_max 0.000
_refine_ls_shift/su_mean 0.000
_refine_ls_structure_factor_coef Fsqd
_refine_ls_weighting_details 'w=1/[\s^2^(Fo^2^)+(0.0510P)^2^+0.7050P] where P=(Fo^2^+2Fc^2^)/3'
_refine_ls_weighting_scheme calc
_refine_ls_wR_factor_gt 0.1040
_refine_ls_wR_factor_ref 0.1088
_reflns_Friedel_coverage 0.000
_reflns_number_gt 3838
_reflns_number_total 4372
_reflns_threshold_expression 'I > 2\s(I)'
_cod_data_source_file c9tc02524c16.cif
_cod_data_source_block yano068
_cod_database_code 7237883
_shelx_shelxl_version_number 2017/1
_chemical_oxdiff_usercomment 'm-PyPP-Salicylic acid'
_shelx_space_group_comment
;
The symmetry employed for this shelxl refinement is uniquely defined
by the following loop, which should always be used as a source of
symmetry information in preference to the above space-group names.
They are only intended as comments.
;
_diffrn_oxdiff_ac3_digest_frames
;
01f43b00a55a2ea1b2a7a5146efbf1a37e0048020e5
;
_reflns_odcompleteness_completeness 99.89
_reflns_odcompleteness_iscentric 1
_reflns_odcompleteness_theta 26.32
_olex2_refinement_description
;
1. Fixed Uiso
 At 1.2 times of:
  All C(H) groups, All C(H,H) groups
 At 1.5 times of:
  All C(H,H,H) groups, All O(H) groups
2.a Secondary CH2 refined with riding coordinates:
 C1B(H1BA,H1BB)
2.b Aromatic/amide H refined with riding coordinates:
 C3(H3), C5(H5), C7(H7), C8(H8), C6A(H6A), C11(H11), C13(H13), C10(H10),
 C6(H6), C14(H14), C3A(H3AA), C5A(H5A), C4A(H4A)
2.c Idealised Me refined as rotating group:
 C15(H15A,H15B,H15C)
2.d Idealised tetrahedral OH refined as rotating group:
 O3A(H3A)
;
_olex2_submission_special_instructions 'No special instructions were received'
_oxdiff_exptl_absorpt_empirical_details
;
Empirical correction (ABSPACK) includes:
- Absorption correction using spherical harmonics
- Frame scaling
;
_oxdiff_exptl_absorpt_empirical_full_max 1.043
_oxdiff_exptl_absorpt_empirical_full_min 0.977

loop_
_space_group_symop_operation_xyz
'x, y, z'
'-x, -y, -z'

loop_
_atom_site_label
_atom_site_type_symbol
_atom_site_fract_x
_atom_site_fract_y
_atom_site_fract_z
_atom_site_U_iso_or_equiv
_atom_site_adp_type
_atom_site_occupancy
_atom_site_site_symmetry_order
_atom_site_calc_flag
_atom_site_refinement_flags_posn
Cl2B Cl 1.32320(7) 0.24448(6) 0.20710(7) 0.05662(18) Uani 1 1 d .
Cl3B Cl 1.28231(16) 0.44715(8) 0.00416(7) 0.1103(4) Uani 1 1 d .
O1A O 1.00373(12) 0.58852(11) 0.26600(11) 0.0234(2) Uani 1 1 d .
O3A O 1.04845(13) 0.79282(12) 0.50991(11) 0.0258(3) Uani 1 1 d .
H3A H 0.976935 0.746695 0.520988 0.039 Uiso 1 1 calc GR
O2A O 0.90182(12) 0.64921(11) 0.45283(11) 0.0267(3) Uani 1 1 d .
N1 N 0.35896(13) -0.10212(11) 0.61443(11) 0.0135(2) Uani 1 1 d .
N2 N 0.74517(14) 0.50066(12) 0.32020(12) 0.0174(3) Uani 1 1 d .
C1 C 0.42761(15) 0.01246(13) 0.54043(13) 0.0135(3) Uani 1 1 d .
C2 C 0.53592(15) 0.19745(13) 0.42313(13) 0.0139(3) Uani 1 1 d .
C3 C 0.40270(15) 0.14437(13) 0.51884(13) 0.0148(3) Uani 1 1 d .
H3 H 0.313602 0.187693 0.560893 0.018 Uiso 1 1 calc R
C9 C 0.22108(15) -0.11270(13) 0.72465(13) 0.0135(3) Uani 1 1 d .
C4 C 0.57213(15) 0.33226(13) 0.37934(13) 0.0141(3) Uani 1 1 d .
C5 C 0.71609(16) 0.37639(13) 0.35168(13) 0.0156(3) Uani 1 1 d .
H5 H 0.795210 0.317182 0.355221 0.019 Uiso 1 1 calc R
C1A C 1.14546(16) 0.72705(13) 0.30774(14) 0.0166(3) Uani 1 1 d .
C7 C 0.48976(17) 0.55007(14) 0.34372(14) 0.0186(3) Uani 1 1 d .
H7 H 0.412733 0.611782 0.341283 0.022 Uiso 1 1 calc R
C8 C 0.45759(16) 0.42239(14) 0.37499(13) 0.0161(3) Uani 1 1 d .
H8 H 0.358059 0.395772 0.393507 0.019 Uiso 1 1 calc R
C7A C 1.00772(16) 0.64945(14) 0.34692(15) 0.0185(3) Uani 1 1 d .
C6A C 1.26105(16) 0.73654(14) 0.18605(14) 0.0180(3) Uani 1 1 d .
H6A H 1.254714 0.688753 0.129567 0.022 Uiso 1 1 calc R
C2A C 1.15684(16) 0.79699(14) 0.39120(14) 0.0184(3) Uani 1 1 d .
C11 C -0.03540(16) -0.04362(14) 0.82045(15) 0.0190(3) Uani 1 1 d .
H11 H -0.119189 0.007680 0.812445 0.023 Uiso 1 1 calc R
C13 C 0.07629(17) -0.19647(15) 0.94998(14) 0.0203(3) Uani 1 1 d .
H13 H 0.068506 -0.251968 1.030545 0.024 Uiso 1 1 calc R
C12 C -0.04744(16) -0.12167(14) 0.94029(14) 0.0186(3) Uani 1 1 d .
C10 C 0.09727(16) -0.03959(13) 0.71233(14) 0.0171(3) Uani 1 1 d .
H10 H 0.103314 0.012663 0.630741 0.021 Uiso 1 1 calc R
C6 C 0.63544(17) 0.58639(14) 0.31613(14) 0.0191(3) Uani 1 1 d .
H6 H 0.658432 0.673966 0.293784 0.023 Uiso 1 1 calc R
C14 C 0.21144(16) -0.19136(14) 0.84352(14) 0.0177(3) Uani 1 1 d .
H14 H 0.296116 -0.241026 0.851963 0.021 Uiso 1 1 calc R
C3A C 1.28216(18) 0.87453(15) 0.35146(16) 0.0222(3) Uani 1 1 d .
H3AA H 1.290627 0.921328 0.407926 0.027 Uiso 1 1 calc R
C5A C 1.38474(17) 0.81460(15) 0.14656(15) 0.0214(3) Uani 1 1 d .
H5A H 1.462195 0.820981 0.063425 0.026 Uiso 1 1 calc R
C4A C 1.39396(17) 0.88344(15) 0.23021(16) 0.0230(3) Uani 1 1 d .
H4A H 1.478238 0.937278 0.203619 0.028 Uiso 1 1 calc R
C15 C -0.19247(18) -0.12458(17) 1.05644(16) 0.0274(4) Uani 1 1 d .
H15A H -0.247141 -0.044400 1.044268 0.041 Uiso 1 1 calc GR
H15B H -0.168621 -0.136599 1.134403 0.041 Uiso 1 1 calc GR
H15C H -0.255779 -0.194639 1.066060 0.041 Uiso 1 1 calc GR
C1B C 1.1975(3) 0.3550(2) 0.1604(2) 0.0477(5) Uani 1 1 d .
H1BA H 1.110026 0.309822 0.164877 0.057 Uiso 1 1 calc R
H1BB H 1.158969 0.410972 0.221801 0.057 Uiso 1 1 calc R
H1A H 0.863(3) 0.535(3) 0.301(3) 0.073(9) Uiso 1 1 d .

loop_
_atom_site_aniso_label
_atom_site_aniso_U_11
_atom_site_aniso_U_22
_atom_site_aniso_U_33
_atom_site_aniso_U_23
_atom_site_aniso_U_13
_atom_site_aniso_U_12
Cl2B 0.0651(4) 0.0528(3) 0.0679(4) -0.0242(3) -0.0393(3) 0.0151(3)
Cl3B 0.2255(13) 0.0534(4) 0.0433(4) -0.0136(3) -0.0438(5) 0.0204(6)
O1A 0.0184(5) 0.0236(6) 0.0289(6) -0.0092(5) -0.0060(4) -0.0056(4)
O3A 0.0226(6) 0.0338(7) 0.0210(6) -0.0104(5) -0.0052(5) -0.0016(5)
O2A 0.0159(5) 0.0322(6) 0.0275(6) -0.0095(5) -0.0003(4) -0.0046(4)
N1 0.0123(5) 0.0105(5) 0.0153(6) -0.0023(4) -0.0025(5) -0.0016(4)
N2 0.0179(6) 0.0162(6) 0.0168(6) -0.0029(5) -0.0043(5) -0.0048(5)
C1 0.0128(6) 0.0129(7) 0.0138(6) -0.0025(5) -0.0039(5) -0.0019(5)
C2 0.0127(6) 0.0137(7) 0.0152(7) -0.0037(5) -0.0050(5) 0.0008(5)
C3 0.0128(6) 0.0136(7) 0.0168(7) -0.0042(5) -0.0039(5) -0.0002(5)
C9 0.0119(6) 0.0134(6) 0.0146(6) -0.0044(5) -0.0027(5) -0.0027(5)
C4 0.0153(6) 0.0130(7) 0.0123(6) -0.0029(5) -0.0034(5) -0.0008(5)
C5 0.0155(7) 0.0142(7) 0.0162(7) -0.0040(5) -0.0044(5) -0.0005(5)
C1A 0.0136(7) 0.0157(7) 0.0205(7) -0.0024(5) -0.0078(6) 0.0014(5)
C7 0.0217(7) 0.0150(7) 0.0182(7) -0.0023(5) -0.0080(6) 0.0026(5)
C8 0.0145(6) 0.0169(7) 0.0159(7) -0.0029(5) -0.0050(5) -0.0005(5)
C7A 0.0148(7) 0.0167(7) 0.0237(7) -0.0031(6) -0.0078(6) 0.0008(5)
C6A 0.0158(7) 0.0196(7) 0.0201(7) -0.0048(6) -0.0086(6) 0.0019(5)
C2A 0.0171(7) 0.0196(7) 0.0185(7) -0.0036(6) -0.0080(6) 0.0030(5)
C11 0.0125(6) 0.0183(7) 0.0232(7) -0.0045(6) -0.0041(6) 0.0015(5)
C13 0.0218(7) 0.0217(7) 0.0147(7) -0.0004(6) -0.0052(6) -0.0033(6)
C12 0.0153(7) 0.0196(7) 0.0179(7) -0.0061(6) -0.0009(6) -0.0039(5)
C10 0.0167(7) 0.0155(7) 0.0169(7) -0.0013(5) -0.0052(6) -0.0008(5)
C6 0.0260(8) 0.0130(7) 0.0166(7) -0.0014(5) -0.0066(6) -0.0033(6)
C14 0.0169(7) 0.0176(7) 0.0188(7) -0.0034(6) -0.0075(6) 0.0007(5)
C3A 0.0231(8) 0.0220(7) 0.0280(8) -0.0082(6) -0.0149(6) 0.0002(6)
C5A 0.0154(7) 0.0244(8) 0.0211(7) -0.0017(6) -0.0054(6) -0.0002(6)
C4A 0.0169(7) 0.0208(8) 0.0322(8) -0.0019(6) -0.0119(6) -0.0040(6)
C15 0.0204(8) 0.0295(9) 0.0229(8) -0.0061(7) 0.0032(6) -0.0040(6)
C1B 0.0571(13) 0.0404(12) 0.0534(13) -0.0229(10) -0.0241(11) 0.0113(10)

loop_
_atom_type_symbol
_atom_type_description
_atom_type_scat_dispersion_real
_atom_type_scat_dispersion_imag
_atom_type_scat_source
C C 0.0033 0.0016 'International Tables Vol C Tables 4.2.6.8 and 6.1.1.4'
H H 0.0000 0.0000 'International Tables Vol C Tables 4.2.6.8 and 6.1.1.4'
Cl Cl 0.1484 0.1585 'International Tables Vol C Tables 4.2.6.8 and 6.1.1.4'
N N 0.0061 0.0033 'International Tables Vol C Tables 4.2.6.8 and 6.1.1.4'
O O 0.0106 0.0060 'International Tables Vol C Tables 4.2.6.8 and 6.1.1.4'

loop_
_geom_angle_atom_site_label_1
_geom_angle_atom_site_label_2
_geom_angle_atom_site_label_3
_geom_angle
_geom_angle_site_symmetry_1
_geom_angle_site_symmetry_3
C7A O1A H1A 113.1(12) . .
C2A O3A H3A 109.5 . .
C1 N1 C2 106.90(11) . 2_656
C1 N1 C9 123.44(11) . .
C2 N1 C9 128.38(11) 2_656 .
C5 N2 H1A 120.4(15) . .
C6 N2 C5 120.70(13) . .
C6 N2 H1A 118.8(15) . .
N1 C1 C1 108.10(15) . 2_656
N1 C1 C3 142.43(13) . .
C1 C1 C3 109.47(15) 2_656 .
N1 C2 C4 123.58(12) 2_656 .
C3 C2 N1 110.19(12) . 2_656
C3 C2 C4 125.71(12) . .
C1 C3 H3 127.3 . .
C2 C3 C1 105.34(12) . .
C2 C3 H3 127.3 . .
C10 C9 N1 118.71(12) . .
C10 C9 C14 120.37(13) . .
C14 C9 N1 120.89(12) . .
C5 C4 C2 121.95(13) . .
C5 C4 C8 117.73(13) . .
C8 C4 C2 120.09(12) . .
N2 C5 C4 121.36(13) . .
N2 C5 H5 119.3 . .
C4 C5 H5 119.3 . .
C6A C1A C7A 121.03(13) . .
C6A C1A C2A 119.02(13) . .
C2A C1A C7A 119.88(13) . .
C8 C7 H7 120.5 . .
C6 C7 H7 120.5 . .
C6 C7 C8 118.96(14) . .
C4 C8 H8 120.0 . .
C7 C8 C4 119.91(13) . .
C7 C8 H8 120.0 . .
O1A C7A C1A 116.86(13) . .
O2A C7A O1A 123.47(14) . .
O2A C7A C1A 119.64(14) . .
C1A C6A H6A 119.5 . .
C5A C6A C1A 121.05(14) . .
C5A C6A H6A 119.5 . .
O3A C2A C1A 122.02(13) . .
O3A C2A C3A 118.27(14) . .
C3A C2A C1A 119.70(14) . .
C12 C11 H11 119.5 . .
C10 C11 H11 119.5 . .
C10 C11 C12 121.09(13) . .
C12 C13 H13 119.4 . .
C12 C13 C14 121.12(14) . .
C14 C13 H13 119.4 . .
C11 C12 C15 120.24(14) . .
C13 C12 C11 118.62(13) . .
C13 C12 C15 121.14(14) . .
C9 C10 H10 120.3 . .
C11 C10 C9 119.46(13) . .
C11 C10 H10 120.3 . .
N2 C6 C7 121.33(13) . .
N2 C6 H6 119.3 . .
C7 C6 H6 119.3 . .
C9 C14 C13 119.31(13) . .
C9 C14 H14 120.3 . .
C13 C14 H14 120.3 . .
C2A C3A H3AA 119.9 . .
C4A C3A C2A 120.18(15) . .
C4A C3A H3AA 119.9 . .
C6A C5A H5A 120.4 . .
C6A C5A C4A 119.16(14) . .
C4A C5A H5A 120.4 . .
C3A C4A C5A 120.87(14) . .
C3A C4A H4A 119.6 . .
C5A C4A H4A 119.6 . .
C12 C15 H15A 109.5 . .
C12 C15 H15B 109.5 . .
C12 C15 H15C 109.5 . .
H15A C15 H15B 109.5 . .
H15A C15 H15C 109.5 . .
H15B C15 H15C 109.5 . .
Cl2B C1B H1BA 109.2 . .
Cl2B C1B H1BB 109.2 . .
Cl3B C1B Cl2B 112.27(14) . .
Cl3B C1B H1BA 109.2 . .
Cl3B C1B H1BB 109.2 . .
H1BA C1B H1BB 107.9 . .

loop_
_geom_bond_atom_site_label_1
_geom_bond_atom_site_label_2
_geom_bond_distance
_geom_bond_site_symmetry_2
Cl2B C1B 1.748(2) .
Cl3B C1B 1.742(3) .
O1A C7A 1.2844(19) .
O1A H1A 1.39(3) .
O3A H3A 0.8400 .
O3A C2A 1.3549(18) .
O2A C7A 1.2508(19) .
N1 C1 1.3853(17) .
N1 C2 1.4013(17) 2_656
N1 C9 1.4271(17) .
N2 C5 1.3408(18) .
N2 C6 1.340(2) .
N2 H1A 1.14(3) .
C1 C1 1.386(3) 2_656
C1 C3 1.4093(19) .
C2 C3 1.3869(19) .
C2 C4 1.4602(19) .
C3 H3 0.9500 .
C9 C10 1.391(2) .
C9 C14 1.392(2) .
C4 C5 1.394(2) .
C4 C8 1.403(2) .
C5 H5 0.9500 .
C1A C7A 1.493(2) .
C1A C6A 1.399(2) .
C1A C2A 1.406(2) .
C7 H7 0.9500 .
C7 C8 1.383(2) .
C7 C6 1.379(2) .
C8 H8 0.9500 .
C6A H6A 0.9500 .
C6A C5A 1.387(2) .
C2A C3A 1.395(2) .
C11 H11 0.9500 .
C11 C12 1.393(2) .
C11 C10 1.391(2) .
C13 H13 0.9500 .
C13 C12 1.392(2) .
C13 C14 1.394(2) .
C12 C15 1.5097(19) .
C10 H10 0.9500 .
C6 H6 0.9500 .
C14 H14 0.9500 .
C3A H3AA 0.9500 .
C3A C4A 1.382(2) .
C5A H5A 0.9500 .
C5A C4A 1.391(2) .
C4A H4A 0.9500 .
C15 H15A 0.9800 .
C15 H15B 0.9800 .
C15 H15C 0.9800 .
C1B H1BA 0.9900 .
C1B H1BB 0.9900 .
